data_1545819
loop_
_publ_author_name
'Mir, Niyaz A.'
'Dubey, Ritesh'
'Desiraju, Gautam R.'

_publ_section_title
;
 Four- and five-component molecular solids: crystal engineering strategies
 based on structural inequivalence
;
_journal_issue 2
_journal_name_full IUCrJ
_journal_page_first 96
_journal_page_last 101
_journal_paper_doi 10.1107/S2052252515023945
_journal_volume 3
_journal_year 2016
_chemical_formula_sum 'C44 H48 N6 O4'
_chemical_formula_weight 724.88
_chemical_name_systematic
;
 ?
;
_space_group_crystal_system triclinic
_space_group_IT_number 2
_space_group_name_Hall '-P 1'
_space_group_name_H-M_alt 'P -1'
_symmetry_space_group_name_Hall '-P 1'
_symmetry_space_group_name_H-M 'P -1'
_atom_sites_solution_hydrogens mixed
_cell_angle_alpha 97.049(11)
_cell_angle_beta 94.334(13)
_cell_angle_gamma 91.781(10)
_cell_formula_units_Z 1
_cell_length_a 7.4957(13)
_cell_length_b 8.7882(17)
_cell_length_c 14.308(3)
_cell_measurement_temperature 150(2)
_cell_volume 931.9(3)
_computing_structure_refinement 'SHELXL-2013 (Sheldrick, 2013)'
_diffrn_ambient_temperature 150(2)
_diffrn_measured_fraction_theta_full 0.998
_diffrn_measured_fraction_theta_max 0.995
_diffrn_measurement_device_type 'Rigaku Mercury375R (2x2 bin mode)'
_diffrn_measurement_method 'profile data from \w-scans'
_diffrn_radiation_type MoK\a
_diffrn_radiation_wavelength 0.71073
_diffrn_reflns_av_R_equivalents 0.1078
_diffrn_reflns_av_unetI/netI 0.0904
_diffrn_reflns_Laue_measured_fraction_full 0.998
_diffrn_reflns_Laue_measured_fraction_max 0.995
_diffrn_reflns_limit_h_max 9
_diffrn_reflns_limit_h_min -9
_diffrn_reflns_limit_k_max 11
_diffrn_reflns_limit_k_min -11
_diffrn_reflns_limit_l_max 18
_diffrn_reflns_limit_l_min -18
_diffrn_reflns_number 10002
_diffrn_reflns_point_group_measured_fraction_full 0.998
_diffrn_reflns_point_group_measured_fraction_max 0.995
_diffrn_reflns_theta_full 25.242
_diffrn_reflns_theta_max 27.547
_diffrn_reflns_theta_min 1.439
_diffrn_source 'Sealed Tube'
_exptl_absorpt_coefficient_mu 0.084
_exptl_absorpt_correction_T_max 1.000
_exptl_absorpt_correction_T_min 0.791
_exptl_absorpt_correction_type multi-scan
_exptl_absorpt_process_details 'Jacobson, R. (1998) Private communication'
_exptl_crystal_colour COlorless
_exptl_crystal_density_diffrn 1.292
_exptl_crystal_description Block
_exptl_crystal_F_000 386
_exptl_crystal_size_max 0.450
_exptl_crystal_size_mid 0.350
_exptl_crystal_size_min 0.240
_refine_diff_density_max 0.306
_refine_diff_density_min -0.350
_refine_diff_density_rms 0.077
_refine_ls_extinction_method none
_refine_ls_goodness_of_fit_ref 1.115
_refine_ls_hydrogen_treatment mixed
_refine_ls_matrix_type full
_refine_ls_number_parameters 257
_refine_ls_number_reflns 4287
_refine_ls_number_restraints 0
_refine_ls_restrained_S_all 1.115
_refine_ls_R_factor_all 0.0650
_refine_ls_R_factor_gt 0.0565
_refine_ls_shift/su_max 0.000
_refine_ls_shift/su_mean 0.000
_refine_ls_structure_factor_coef Fsqd
_refine_ls_weighting_details
;
 w=1/[\s^2^(Fo^2^)+(0.0854P)^2^+0.1366P]
 where P=(Fo^2^+2Fc^2^)/3
;
_refine_ls_weighting_scheme calc
_refine_ls_wR_factor_gt 0.1589
_refine_ls_wR_factor_ref 0.1813
_reflns_Friedel_coverage 0.000
_reflns_number_gt 3702
_reflns_number_total 4287
_reflns_threshold_expression 'I > 2\s(I)'
_cod_data_source_file hi5640.cif
_cod_data_source_block MRE_TMP_DPE-II_22BP
_cod_depositor_comments
;
The following automatic conversions were performed:

'_exptl_absorpt_correction_type' value 'Multi-scan' changed to
'multi-scan' according to
/home/data/users/saulius/crontab/automatic-downloads/rss-feeds/IUCr/lib/dictionaries/cif_core.dic
dictionary named 'cif_core.dic' version 2.4.2 from 2011-04-26.

Automatic conversion script
Id: cif_fix_values 4973 2017-02-22 13:04:09Z antanas 
;
_cod_original_cell_volume 932.0(3)
_cod_database_code 1545819
_shelx_space_group_comment
;
The symmetry employed for this shelxl refinement is uniquely defined
by the following loop, which should always be used as a source of
symmetry information in preference to the above space-group names.
They are only intended as comments.
;
_shelx_estimated_absorpt_t_min 0.963
_shelx_estimated_absorpt_t_max 0.980
_shelxl_version_number 2013-2

loop_
_space_group_symop_operation_xyz
'x, y, z'
'-x, -y, -z'

loop_
_atom_site_label
_atom_site_type_symbol
_atom_site_fract_x
_atom_site_fract_y
_atom_site_fract_z
_atom_site_U_iso_or_equiv
_atom_site_adp_type
_atom_site_occupancy
_atom_site_site_symmetry_order
_atom_site_calc_flag
_atom_site_refinement_flags_posn
_atom_site_refinement_flags_adp
H17A H 1.479(3) -0.585(3) 0.4080(16) 0.041(6) Uiso 1 1 d . .
H17B H 1.569(3) -0.406(3) 0.4287(17) 0.046(6) Uiso 1 1 d . .
O1 O 0.39213(15) 0.24678(13) 0.22096(8) 0.0273(3) Uani 1 1 d . .
H1 H 0.4138 0.2999 0.1779 0.041 Uiso 1 1 calc R U
O2 O 0.65263(15) -0.12469(13) 0.39418(8) 0.0258(3) Uani 1 1 d . .
H2 H 0.7422 -0.1798 0.3955 0.039 Uiso 1 1 calc R U
N1 N 0.46322(16) 0.41704(14) 0.07248(9) 0.0215(3) Uani 1 1 d . .
N2 N 0.94292(18) -0.30944(16) 0.41538(10) 0.0266(3) Uani 1 1 d . .
C1 C 0.52452(19) 0.06309(16) 0.30928(10) 0.0187(3) Uani 1 1 d . .
C2 C 0.54165(19) 0.17141(16) 0.24587(10) 0.0201(3) Uani 1 1 d . .
C9 C 0.43035(19) 0.35469(16) -0.01755(11) 0.0205(3) Uani 1 1 d . .
C5 C 0.8391(2) 0.00808(18) 0.29678(11) 0.0244(3) Uani 1 1 d . .
H5 H 0.9400 -0.0486 0.3135 0.029 Uiso 1 1 calc R U
C4 C 0.8531(2) 0.11930(18) 0.23582(12) 0.0265(3) Uani 1 1 d . .
H4 H 0.9651 0.1394 0.2119 0.032 Uiso 1 1 calc R U
C14 C 1.2860(2) -0.42917(18) 0.43745(11) 0.0235(3) Uani 1 1 d . .
C6 C 0.6746(2) -0.01893(16) 0.33300(10) 0.0201(3) Uani 1 1 d . .
C3 C 0.7068(2) 0.20063(17) 0.20973(11) 0.0244(3) Uani 1 1 d . .
H3 H 0.7177 0.2756 0.1678 0.029 Uiso 1 1 calc R U
C16 C 0.9781(2) -0.44921(18) 0.37486(12) 0.0277(4) Uani 1 1 d . .
H16 H 0.8838 -0.5085 0.3380 0.033 Uiso 1 1 calc R U
C10 C 0.53360(19) 0.56087(16) 0.09161(11) 0.0211(3) Uani 1 1 d . .
C15 C 1.1446(2) -0.51251(18) 0.38353(12) 0.0273(3) Uani 1 1 d . .
H15 H 1.1624 -0.6124 0.3528 0.033 Uiso 1 1 calc R U
C11 C 0.5729(2) 0.6247(2) 0.19333(12) 0.0303(4) Uani 1 1 d . .
H11A H 0.5253 0.5531 0.2335 0.045 Uiso 1 1 calc R U
H11B H 0.5165 0.7236 0.2054 0.045 Uiso 1 1 calc R U
H11C H 0.7027 0.6393 0.2076 0.045 Uiso 1 1 calc R U
C7 C 0.3505(2) 0.03710(18) 0.35287(11) 0.0248(3) Uani 1 1 d . .
H7A H 0.3203 -0.0732 0.3467 0.037 Uiso 1 1 calc R U
H7B H 0.2549 0.0890 0.3203 0.037 Uiso 1 1 calc R U
H7C H 0.3633 0.0786 0.4199 0.037 Uiso 1 1 calc R U
C8 C 0.3547(2) 0.19253(17) -0.03538(13) 0.0301(4) Uani 1 1 d . .
H8A H 0.3370 0.1548 0.0251 0.045 Uiso 1 1 calc R U
H8B H 0.4382 0.1274 -0.0698 0.045 Uiso 1 1 calc R U
H8C H 0.2397 0.1895 -0.0731 0.045 Uiso 1 1 calc R U
C17 C 1.4720(2) -0.4894(2) 0.44871(12) 0.0296(4) Uani 1 1 d . .
C13 C 1.2483(2) -0.28552(19) 0.48095(13) 0.0301(4) Uani 1 1 d . .
H13 H 1.3392 -0.2245 0.5194 0.036 Uiso 1 1 calc R U
C12 C 1.0784(2) -0.23107(18) 0.46844(12) 0.0296(4) Uani 1 1 d . .
H12 H 1.0563 -0.1322 0.4993 0.035 Uiso 1 1 calc R U
N3 N 0.07827(19) 0.68570(15) 0.97510(10) 0.0298(3) Uani 1 1 d . .
C18 C 0.03678(19) 0.57365(17) 1.02683(11) 0.0231(3) Uani 1 1 d . .
C20 C 0.1279(2) 0.7310(2) 1.17150(13) 0.0328(4) Uani 1 1 d . .
H20 H 0.1452 0.7465 1.2385 0.039 Uiso 1 1 calc R U
C19 C 0.0604(2) 0.59174(19) 1.12501(12) 0.0281(4) Uani 1 1 d . .
H19 H 0.0307 0.5099 1.1594 0.034 Uiso 1 1 calc R U
C21 C 0.1702(2) 0.84809(19) 1.11908(13) 0.0325(4) Uani 1 1 d . .
H21 H 0.2164 0.9451 1.1493 0.039 Uiso 1 1 calc R U
C22 C 0.1436(2) 0.81987(19) 1.02186(13) 0.0332(4) Uani 1 1 d . .
H22 H 0.1732 0.9000 0.9861 0.040 Uiso 1 1 calc R U

loop_
_atom_site_aniso_label
_atom_site_aniso_U_11
_atom_site_aniso_U_22
_atom_site_aniso_U_33
_atom_site_aniso_U_23
_atom_site_aniso_U_13
_atom_site_aniso_U_12
O1 0.0234(6) 0.0313(6) 0.0308(6) 0.0161(5) 0.0041(5) 0.0063(4)
O2 0.0257(6) 0.0269(6) 0.0278(6) 0.0135(5) 0.0044(5) 0.0061(4)
N1 0.0206(6) 0.0195(6) 0.0251(7) 0.0070(5) 0.0003(5) -0.0003(5)
N2 0.0238(7) 0.0286(7) 0.0293(7) 0.0115(5) 0.0004(5) 0.0043(5)
C1 0.0196(7) 0.0189(6) 0.0175(7) 0.0028(5) 0.0012(5) -0.0017(5)
C2 0.0207(7) 0.0189(6) 0.0206(7) 0.0036(5) 0.0006(5) 0.0001(5)
C9 0.0184(6) 0.0168(6) 0.0265(7) 0.0053(5) -0.0001(5) -0.0002(5)
C5 0.0184(7) 0.0271(7) 0.0285(8) 0.0060(6) 0.0012(6) 0.0042(6)
C4 0.0208(7) 0.0293(8) 0.0307(8) 0.0073(6) 0.0063(6) -0.0006(6)
C14 0.0239(7) 0.0260(7) 0.0216(7) 0.0071(6) 0.0001(6) 0.0033(6)
C6 0.0229(7) 0.0183(6) 0.0193(7) 0.0041(5) 0.0004(5) 0.0001(5)
C3 0.0252(8) 0.0228(7) 0.0266(8) 0.0078(6) 0.0056(6) -0.0019(6)
C16 0.0241(8) 0.0278(8) 0.0306(8) 0.0065(6) -0.0039(6) -0.0018(6)
C10 0.0188(7) 0.0202(7) 0.0244(7) 0.0045(6) 0.0001(5) 0.0001(5)
C15 0.0300(8) 0.0235(7) 0.0273(8) 0.0012(6) -0.0027(6) 0.0039(6)
C11 0.0334(9) 0.0307(8) 0.0255(8) 0.0023(6) -0.0017(7) -0.0018(7)
C7 0.0200(7) 0.0297(8) 0.0263(8) 0.0093(6) 0.0029(6) -0.0014(6)
C8 0.0307(8) 0.0200(7) 0.0390(9) 0.0050(6) 0.0002(7) -0.0063(6)
C17 0.0254(8) 0.0372(9) 0.0265(9) 0.0056(7) -0.0010(6) 0.0086(7)
C13 0.0278(8) 0.0258(8) 0.0349(9) 0.0024(7) -0.0075(7) 0.0009(6)
C12 0.0329(9) 0.0215(7) 0.0338(9) 0.0033(6) -0.0028(7) 0.0070(6)
N3 0.0327(7) 0.0256(7) 0.0311(7) 0.0036(6) 0.0069(6) -0.0076(6)
C18 0.0189(7) 0.0229(7) 0.0278(8) 0.0017(6) 0.0061(6) -0.0008(6)
C20 0.0313(8) 0.0352(9) 0.0300(9) -0.0039(7) 0.0042(7) -0.0026(7)
C19 0.0286(8) 0.0265(8) 0.0292(8) 0.0029(6) 0.0056(6) -0.0019(6)
C21 0.0272(8) 0.0272(8) 0.0407(10) -0.0058(7) 0.0073(7) -0.0064(6)
C22 0.0342(9) 0.0255(8) 0.0395(10) 0.0017(7) 0.0095(7) -0.0096(7)

loop_
_atom_type_symbol
_atom_type_description
_atom_type_scat_dispersion_real
_atom_type_scat_dispersion_imag
_atom_type_scat_source
C C 0.0033 0.0016 'International Tables Vol C Tables 4.2.6.8 and 6.1.1.4'
H H 0.0000 0.0000 'International Tables Vol C Tables 4.2.6.8 and 6.1.1.4'
N N 0.0061 0.0033 'International Tables Vol C Tables 4.2.6.8 and 6.1.1.4'
O O 0.0106 0.0060 'International Tables Vol C Tables 4.2.6.8 and 6.1.1.4'

loop_
_geom_angle_atom_site_label_1
_geom_angle_atom_site_label_2
_geom_angle_atom_site_label_3
_geom_angle
_geom_angle_site_symmetry_1
_geom_angle_site_symmetry_3
C9 N1 C10 119.39(13) . .
C16 N2 C12 116.30(14) . .
C6 C1 C2 118.20(13) . .
C6 C1 C7 120.36(13) . .
C2 C1 C7 121.43(14) . .
O1 C2 C1 117.43(12) . .
O1 C2 C3 121.63(13) . .
C1 C2 C3 120.94(14) . .
N1 C9 C10 120.55(13) . 2_665
N1 C9 C8 117.44(14) . .
C10 C9 C8 122.01(14) 2_665 .
C4 C5 C6 119.10(15) . .
C3 C4 C5 121.04(14) . .
C13 C14 C15 116.49(15) . .
C13 C14 C17 120.72(14) . .
C15 C14 C17 122.79(14) . .
O2 C6 C1 116.65(12) . .
O2 C6 C5 121.99(14) . .
C1 C6 C5 121.35(14) . .
C4 C3 C2 119.34(14) . .
N2 C16 C15 123.62(14) . .
N1 C10 C9 120.05(14) . 2_665
N1 C10 C11 117.66(14) . .
C9 C10 C11 122.28(13) 2_665 .
C16 C15 C14 119.79(14) . .
C14 C17 C17 112.22(17) . 2_846
C12 C13 C14 119.93(15) . .
N2 C12 C13 123.84(14) . .
C22 N3 C18 117.39(15) . .
N3 C18 C19 122.79(14) . .
N3 C18 C18 116.26(18) . 2_567
C19 C18 C18 120.95(18) . 2_567
C19 C20 C21 119.16(16) . .
C20 C19 C18 118.70(16) . .
C22 C21 C20 118.29(15) . .
N3 C22 C21 123.67(16) . .

loop_
_geom_bond_atom_site_label_1
_geom_bond_atom_site_label_2
_geom_bond_distance
_geom_bond_site_symmetry_2
O1 C2 1.3659(18) .
O2 C6 1.3671(18) .
N1 C9 1.338(2) .
N1 C10 1.3426(18) .
N2 C16 1.335(2) .
N2 C12 1.339(2) .
C1 C6 1.397(2) .
C1 C2 1.403(2) .
C1 C7 1.5109(19) .
C2 C3 1.406(2) .
C9 C10 1.404(2) 2_665
C9 C8 1.5020(19) .
C5 C4 1.394(2) .
C5 C6 1.398(2) .
C4 C3 1.380(2) .
C14 C13 1.385(2) .
C14 C15 1.394(2) .
C14 C17 1.511(2) .
C16 C15 1.385(2) .
C10 C9 1.404(2) 2_665
C10 C11 1.498(2) .
C17 C17 1.531(3) 2_846
C13 C12 1.381(2) .
N3 C22 1.341(2) .
N3 C18 1.345(2) .
C18 C19 1.391(2) .
C18 C18 1.489(3) 2_567
C20 C19 1.381(2) .
C20 C21 1.388(3) .
C21 C22 1.381(3) .

loop_
_geom_hbond_atom_site_label_D
_geom_hbond_atom_site_label_H
_geom_hbond_atom_site_label_A
_geom_hbond_distance_DH
_geom_hbond_distance_HA
_geom_hbond_distance_DA
_geom_hbond_angle_DHA
_geom_hbond_site_symmetry_A
O1 H1 N1 0.84 1.98 2.8174(17) 177.6 .
O2 H2 N2 0.84 1.94 2.7755(18) 172.5 .
C3 H3 N1 0.95 2.69 3.376(2) 130.1 .
C3 H3 N3 0.95 2.69 3.432(2) 135.2 2_666
O1 H1 N1 0.84 1.98 2.8174(17) 177.6 .
O2 H2 N2 0.84 1.94 2.7755(18) 172.5 .
C3 H3 N1 0.95 2.69 3.376(2) 130.1 .
C3 H3 N3 0.95 2.69 3.432(2) 135.2 2_666

loop_
_geom_torsion_atom_site_label_1
_geom_torsion_atom_site_label_2
_geom_torsion_atom_site_label_3
_geom_torsion_atom_site_label_4
_geom_torsion
_geom_torsion_site_symmetry_1
_geom_torsion_site_symmetry_4
C6 C1 C2 O1 177.82(12) . .
C7 C1 C2 O1 -3.5(2) . .
C6 C1 C2 C3 -2.2(2) . .
C7 C1 C2 C3 176.49(13) . .
C10 N1 C9 C10 -0.9(2) . 2_665
C10 N1 C9 C8 178.91(13) . .
C6 C5 C4 C3 -1.1(2) . .
C2 C1 C6 O2 -179.32(12) . .
C7 C1 C6 O2 1.95(19) . .
C2 C1 C6 C5 1.6(2) . .
C7 C1 C6 C5 -177.13(14) . .
C4 C5 C6 O2 -179.00(13) . .
C4 C5 C6 C1 0.0(2) . .
C5 C4 C3 C2 0.5(2) . .
O1 C2 C3 C4 -178.82(13) . .
C1 C2 C3 C4 1.2(2) . .
C12 N2 C16 C15 -1.5(2) . .
C9 N1 C10 C9 0.9(2) . 2_665
C9 N1 C10 C11 -178.38(13) . .
N2 C16 C15 C14 0.4(3) . .
C13 C14 C15 C16 0.9(2) . .
C17 C14 C15 C16 -178.87(15) . .
C13 C14 C17 C17 63.6(3) . 2_846
C15 C14 C17 C17 -116.6(2) . 2_846
C15 C14 C13 C12 -1.0(2) . .
C17 C14 C13 C12 178.77(15) . .
C16 N2 C12 C13 1.4(2) . .
C14 C13 C12 N2 -0.2(3) . .
C22 N3 C18 C19 -0.6(2) . .
C22 N3 C18 C18 179.54(17) . 2_567
C21 C20 C19 C18 -0.1(3) . .
N3 C18 C19 C20 0.6(3) . .
C18 C18 C19 C20 -179.55(18) 2_567 .
C19 C20 C21 C22 -0.3(3) . .
C18 N3 C22 C21 0.1(3) . .
C20 C21 C22 N3 0.3(3) . .
